data_1517947
loop_
_publ_author_name
'Matviitsuk, Anastassia'
'Berndt, Falko'
'Mahrwald, Rainer'

_publ_section_title
;
 Four into one: organocatalyzed stereoselective conjugate addition of
 unprotected and unactivated carbohydrates.
;
_journal_issue 20
_journal_name_full 'Organic letters'
_journal_page_first 5474
_journal_page_last 5477
_journal_paper_doi 10.1021/ol5027443
_journal_volume 16
_journal_year 2014
_chemical_absolute_configuration rm
_chemical_formula_moiety 'C9 H16 O6'
_chemical_formula_sum 'C9 H16 O6'
_chemical_formula_weight 220.22
_chemical_name_systematic
;
 ?
;
_space_group_crystal_system monoclinic
_space_group_IT_number 5
_space_group_name_Hall 'C 2y'
_space_group_name_H-M_alt 'C 1 2 1'
_symmetry_space_group_name_Hall 'C 2y'
_symmetry_space_group_name_H-M 'C 1 2 1'
_atom_sites_solution_hydrogens mixed
_audit_creation_method SHELXL-2013
_cell_angle_alpha 90
_cell_angle_beta 120.958(6)
_cell_angle_gamma 90
_cell_formula_units_Z 4
_cell_length_a 17.8456(11)
_cell_length_b 5.5103(3)
_cell_length_c 12.4607(10)
_cell_measurement_reflns_used 6624
_cell_measurement_temperature 100(2)
_cell_measurement_theta_max 29.56
_cell_measurement_theta_min 2.34
_cell_volume 1050.76(14)
_computing_cell_refinement 'X-AREA (Stoe & Cie, 2002)'
_computing_data_collection 'X-AREA (Stoe & Cie, 2002)'
_computing_data_reduction 'X-RED (Stoe & Cie, 2002)'
_computing_structure_refinement 'SHELXL-2013 (Sheldrick, 2013)'
_computing_structure_solution 'SHELXS97 (Sheldrick, 1997)'
_diffrn_ambient_temperature 100(2)
_diffrn_measured_fraction_theta_full 0.998
_diffrn_measured_fraction_theta_max 0.990
_diffrn_measurement_device_type 'STOE IPDS2T'
_diffrn_measurement_method 'rotaion method'
_diffrn_radiation_type MoK\a
_diffrn_radiation_wavelength 0.71073
_diffrn_reflns_av_R_equivalents 0.0422
_diffrn_reflns_av_unetI/netI 0.0310
_diffrn_reflns_Laue_measured_fraction_full 0.998
_diffrn_reflns_Laue_measured_fraction_max 0.990
_diffrn_reflns_limit_h_max 24
_diffrn_reflns_limit_h_min -24
_diffrn_reflns_limit_k_max 7
_diffrn_reflns_limit_k_min -7
_diffrn_reflns_limit_l_max 16
_diffrn_reflns_limit_l_min -17
_diffrn_reflns_number 5080
_diffrn_reflns_point_group_measured_fraction_full 0.998
_diffrn_reflns_point_group_measured_fraction_max 0.988
_diffrn_reflns_theta_full 25.242
_diffrn_reflns_theta_max 29.182
_diffrn_reflns_theta_min 2.345
_exptl_absorpt_coefficient_mu 0.117
_exptl_absorpt_correction_T_max 0.961
_exptl_absorpt_correction_T_min 0.951
_exptl_absorpt_correction_type multi-scan
_exptl_absorpt_process_details 'Spek, 2003'
_exptl_crystal_colour colorless
_exptl_crystal_density_diffrn 1.392
_exptl_crystal_description block
_exptl_crystal_F_000 472
_exptl_crystal_size_max 0.480
_exptl_crystal_size_mid 0.360
_exptl_crystal_size_min 0.340
_refine_diff_density_max 0.774
_refine_diff_density_min -0.776
_refine_diff_density_rms 0.359
_refine_ls_abs_structure_details
;
 Flack x determined using 1138 quotients [(I+)-(I-)]/[(I+)+(I-)]
 (Parsons and Flack (2004), Acta Cryst. A60, s61).
;
_refine_ls_abs_structure_Flack 0.1(10)
_refine_ls_extinction_method none
_refine_ls_goodness_of_fit_ref 0.914
_refine_ls_hydrogen_treatment mixed
_refine_ls_matrix_type full
_refine_ls_number_parameters 149
_refine_ls_number_reflns 2828
_refine_ls_number_restraints 1
_refine_ls_restrained_S_all 0.914
_refine_ls_R_factor_all 0.0477
_refine_ls_R_factor_gt 0.0454
_refine_ls_shift/su_max 0.001
_refine_ls_shift/su_mean 0.000
_refine_ls_structure_factor_coef Fsqd
_refine_ls_weighting_details 'w=1/[\s^2^(Fo^2^)+(0.1160P)^2^+0.2525P] where P=(Fo^2^+2Fc^2^)/3'
_refine_ls_weighting_scheme calc
_refine_ls_wR_factor_gt 0.1242
_refine_ls_wR_factor_ref 0.1267
_reflns_Friedel_coverage 0.815
_reflns_Friedel_fraction_full 0.999
_reflns_Friedel_fraction_max 0.984
_reflns_number_gt 2664
_reflns_number_total 2828
_reflns_threshold_expression 'I > 2\s(I)'
_cod_data_source_file ol5027443_si_001.cif
_cod_data_source_block fb20a
_cod_depositor_comments 'Adding full bibliography for 1517946--1517947.cif.'
_cod_original_cell_volume 1050.76(13)
_cod_database_code 1517947
_shelx_space_group_comment
;
The symmetry employed for this shelxl refinement is uniquely defined
by the following loop, which should always be used as a source of
symmetry information in preference to the above space-group names.
They are only intended as comments.
;
_shelx_estimated_absorpt_t_min 0.946
_shelx_estimated_absorpt_t_max 0.961
_shelxl_version_number 2013-4

loop_
_space_group_symop_operation_xyz
'x, y, z'
'-x, y, -z'
'x+1/2, y+1/2, z'
'-x+1/2, y+1/2, -z'

loop_
_atom_site_label
_atom_site_type_symbol
_atom_site_fract_x
_atom_site_fract_y
_atom_site_fract_z
_atom_site_U_iso_or_equiv
_atom_site_adp_type
_atom_site_occupancy
_atom_site_site_symmetry_order
_atom_site_calc_flag
_atom_site_refinement_flags_posn
_atom_site_refinement_flags_adp
O1 O 0.86889(12) 0.7050(4) 0.95730(17) 0.0245(4) Uani 1 1 d . .
O2 O 0.82290(9) 0.7939(3) 0.68078(13) 0.0109(3) Uani 1 1 d . .
O3 O 0.85479(9) 0.4108(3) 0.63227(14) 0.0114(3) Uani 1 1 d . .
O4 O 1.02059(10) 0.3727(3) 0.64204(13) 0.0109(3) Uani 1 1 d . .
H4 H 1.030(2) 0.239(9) 0.655(3) 0.017(8) Uiso 1 1 d . .
O5 O 1.05707(9) 0.8840(3) 0.69062(13) 0.0102(3) Uani 1 1 d . .
H5 H 1.069(2) 0.818(7) 0.641(3) 0.019(8) Uiso 1 1 d . .
O6 O 0.90147(10) 0.6838(3) 0.47191(13) 0.0110(3) Uani 1 1 d . .
H6 H 0.926(3) 0.568(9) 0.489(4) 0.031(10) Uiso 1 1 d . .
C1 C 0.82150(13) 0.8802(4) 0.91711(18) 0.0142(4) Uani 1 1 d . .
C2 C 0.74721(13) 0.8986(5) 0.78286(19) 0.0146(4) Uani 1 1 d . .
H2A H 0.6914 0.8748 0.7805 0.017 Uiso 1 1 calc R U
H2B H 0.7467 1.0645 0.7520 0.017 Uiso 1 1 calc R U
C3 C 0.75179(13) 0.7191(4) 0.69566(19) 0.0135(4) Uani 1 1 d . .
H3A H 0.7622 0.5536 0.7314 0.016 Uiso 1 1 calc R U
H3B H 0.6964 0.7189 0.6138 0.016 Uiso 1 1 calc R U
C4 C 0.83143(12) 0.6546(4) 0.59358(18) 0.0095(4) Uani 1 1 d . .
H4A H 0.7748 0.6571 0.5119 0.011 Uiso 1 1 calc R U
C5 C 0.93659(12) 0.3898(4) 0.74814(18) 0.0112(4) Uani 1 1 d . .
H5A H 0.9484 0.2168 0.7727 0.013 Uiso 1 1 calc R U
H5B H 0.9331 0.4781 0.8146 0.013 Uiso 1 1 calc R U
C6 C 1.01126(13) 0.4936(4) 0.73600(18) 0.0094(4) Uani 1 1 d . .
H6A H 1.0672 0.4819 0.8184 0.011 Uiso 1 1 calc R U
C7 C 0.99023(12) 0.7591(3) 0.69847(18) 0.0085(4) Uani 1 1 d . .
H7 H 0.9847 0.8405 0.7658 0.010 Uiso 1 1 calc R U
C8 C 0.90128(12) 0.7820(4) 0.57765(17) 0.0088(3) Uani 1 1 d . .
H8 H 0.8860 0.9581 0.5617 0.011 Uiso 1 1 calc R U
C9 C 0.8314(2) 1.0942(5) 0.9984(2) 0.0261(6) Uani 1 1 d . .
H9A H 0.8668 1.0473 1.0866 0.039 Uiso 1 1 calc R U
H9B H 0.7736 1.1474 0.9801 0.039 Uiso 1 1 calc R U
H9C H 0.8603 1.2272 0.9813 0.039 Uiso 1 1 calc R U

loop_
_atom_site_aniso_label
_atom_site_aniso_U_11
_atom_site_aniso_U_22
_atom_site_aniso_U_33
_atom_site_aniso_U_23
_atom_site_aniso_U_13
_atom_site_aniso_U_12
O1 0.0304(9) 0.0220(9) 0.0163(8) 0.0042(7) 0.0086(7) 0.0098(8)
O2 0.0120(6) 0.0101(7) 0.0117(6) -0.0025(6) 0.0070(5) -0.0002(5)
O3 0.0133(6) 0.0070(7) 0.0125(6) -0.0008(5) 0.0056(5) -0.0006(5)
O4 0.0170(7) 0.0049(7) 0.0120(6) 0.0005(5) 0.0082(5) 0.0024(5)
O5 0.0122(6) 0.0067(6) 0.0117(6) -0.0023(5) 0.0062(5) -0.0018(5)
O6 0.0134(6) 0.0119(7) 0.0074(6) 0.0004(6) 0.0051(5) 0.0015(6)
C1 0.0154(8) 0.0158(10) 0.0112(8) 0.0003(8) 0.0068(7) -0.0010(8)
C2 0.0125(8) 0.0194(10) 0.0111(8) -0.0028(8) 0.0055(7) 0.0032(8)
C3 0.0125(8) 0.0170(10) 0.0136(8) -0.0045(7) 0.0085(7) -0.0020(7)
C4 0.0106(8) 0.0080(9) 0.0094(8) -0.0004(7) 0.0048(7) 0.0009(6)
C5 0.0147(8) 0.0077(8) 0.0107(8) 0.0018(7) 0.0060(7) 0.0010(7)
C6 0.0122(8) 0.0056(8) 0.0086(8) 0.0009(6) 0.0041(7) 0.0026(6)
C7 0.0100(8) 0.0056(8) 0.0090(8) -0.0007(6) 0.0041(7) 0.0001(6)
C8 0.0104(8) 0.0073(8) 0.0079(7) 0.0002(7) 0.0041(7) 0.0016(7)
C9 0.0342(13) 0.0209(13) 0.0141(10) -0.0045(9) 0.0060(10) 0.0023(10)

loop_
_atom_type_symbol
_atom_type_description
_atom_type_scat_dispersion_real
_atom_type_scat_dispersion_imag
_atom_type_scat_source
C C 0.0033 0.0016 'International Tables Vol C Tables 4.2.6.8 and 6.1.1.4'
H H 0.0000 0.0000 'International Tables Vol C Tables 4.2.6.8 and 6.1.1.4'
O O 0.0106 0.0060 'International Tables Vol C Tables 4.2.6.8 and 6.1.1.4'

loop_
_geom_angle_atom_site_label_1
_geom_angle_atom_site_label_2
_geom_angle_atom_site_label_3
_geom_angle
C4 O2 C3 113.54(16)
C4 O3 C5 112.82(16)
C6 O4 H4 113(3)
C7 O5 H5 112(2)
C8 O6 H6 110(3)
O1 C1 C9 122.2(2)
O1 C1 C2 122.7(2)
C9 C1 C2 115.1(2)
C3 C2 C1 114.41(18)
C3 C2 H2A 108.7
C1 C2 H2A 108.7
C3 C2 H2B 108.7
C1 C2 H2B 108.7
H2A C2 H2B 107.6
O2 C3 C2 106.58(17)
O2 C3 H3A 110.4
C2 C3 H3A 110.4
O2 C3 H3B 110.4
C2 C3 H3B 110.4
H3A C3 H3B 108.6
O2 C4 O3 112.71(16)
O2 C4 C8 105.69(16)
O3 C4 C8 111.26(15)
O2 C4 H4A 109.0
O3 C4 H4A 109.0
C8 C4 H4A 109.0
O3 C5 C6 110.96(15)
O3 C5 H5A 109.4
C6 C5 H5A 109.4
O3 C5 H5B 109.4
C6 C5 H5B 109.4
H5A C5 H5B 108.0
O4 C6 C7 108.07(16)
O4 C6 C5 112.45(16)
C7 C6 C5 107.48(16)
O4 C6 H6A 109.6
C7 C6 H6A 109.6
C5 C6 H6A 109.6
O5 C7 C6 113.76(16)
O5 C7 C8 111.98(15)
C6 C7 C8 110.37(16)
O5 C7 H7 106.8
C6 C7 H7 106.8
C8 C7 H7 106.8
O6 C8 C4 109.59(16)
O6 C8 C7 112.54(15)
C4 C8 C7 109.67(15)
O6 C8 H8 108.3
C4 C8 H8 108.3
C7 C8 H8 108.3
C1 C9 H9A 109.5
C1 C9 H9B 109.5
H9A C9 H9B 109.5
C1 C9 H9C 109.5
H9A C9 H9C 109.5
H9B C9 H9C 109.5

loop_
_geom_bond_atom_site_label_1
_geom_bond_atom_site_label_2
_geom_bond_distance
O1 C1 1.209(3)
O2 C4 1.401(2)
O2 C3 1.434(2)
O3 C4 1.416(2)
O3 C5 1.435(2)
O4 C6 1.429(2)
O4 H4 0.76(5)
O5 C7 1.423(2)
O5 H5 0.83(4)
O6 C8 1.426(2)
O6 H6 0.74(5)
C1 C9 1.504(3)
C1 C2 1.511(3)
C2 C3 1.502(3)
C2 H2A 0.9900
C2 H2B 0.9900
C3 H3A 0.9900
C3 H3B 0.9900
C4 C8 1.530(3)
C4 H4A 1.0000
C5 C6 1.527(3)
C5 H5A 0.9900
C5 H5B 0.9900
C6 C7 1.523(3)
C6 H6A 1.0000
C7 C8 1.531(3)
C7 H7 1.0000
C8 H8 1.0000
C9 H9A 0.9800
C9 H9B 0.9800
C9 H9C 0.9800

loop_
_geom_torsion_atom_site_label_1
_geom_torsion_atom_site_label_2
_geom_torsion_atom_site_label_3
_geom_torsion_atom_site_label_4
_geom_torsion
O1 C1 C2 C3 -16.2(3)
C9 C1 C2 C3 165.0(2)
C4 O2 C3 C2 -175.22(16)
C1 C2 C3 O2 -70.9(2)
C3 O2 C4 O3 -65.9(2)
C3 O2 C4 C8 172.41(15)
C5 O3 C4 O2 -60.0(2)
C5 O3 C4 C8 58.56(19)
C4 O3 C5 C6 -61.6(2)
O3 C5 C6 O4 -59.6(2)
O3 C5 C6 C7 59.2(2)
O4 C6 C7 O5 -61.8(2)
C5 C6 C7 O5 176.58(15)
O4 C6 C7 C8 65.0(2)
C5 C6 C7 C8 -56.58(19)
O2 C4 C8 O6 -167.83(15)
O3 C4 C8 O6 69.52(19)
O2 C4 C8 C7 68.16(19)
O3 C4 C8 C7 -54.5(2)
O5 C7 C8 O6 60.3(2)
C6 C7 C8 O6 -67.5(2)
O5 C7 C8 C4 -177.39(15)
C6 C7 C8 C4 54.8(2)
